data_7239392
loop_
_publ_author_name
'Mathur, Pradeep'
'Tauqeer, Mohd.'
'Ji, Radhe Shyam'
'Lahiri, Goutam K.'
'Mobin, Shaikh M.'

_publ_section_title
;
 Some unusual reactions of metal carbonyls with
 (Z)-1-ferrocenyltelluro-1-ferrocenyl-4-ferrocenyl-1-buten-3-yne
;
_journal_issue 14
_journal_name_full 'RSC Advances'
_journal_page_first 6878
_journal_paper_doi 10.1039/c3ra45580g
_journal_volume 4
_journal_year 2014
_chemical_formula_sum 'C41 H30 Cl2 Fe5 O6 Te'
_chemical_formula_weight 1096.40
_space_group_IT_number 14
_space_group_name_Hall '-P 2yn'
_space_group_name_H-M_alt 'P 1 21/n 1'
_symmetry_cell_setting monoclinic
_symmetry_space_group_name_H-M 'P 1 21/n 1'
_atom_sites_solution_hydrogens geom
_atom_sites_solution_primary direct
_atom_sites_solution_secondary difmap
_audit_creation_method SHELXL-97
_cell_angle_alpha 90.00
_cell_angle_beta 89.8220(10)
_cell_angle_gamma 90.00
_cell_formula_units_Z 4
_cell_length_a 12.28110(10)
_cell_length_b 16.53880(10)
_cell_length_c 19.07710(10)
_cell_measurement_reflns_used 19127
_cell_measurement_temperature 150(2)
_cell_measurement_theta_max 32.5021
_cell_measurement_theta_min 2.9625
_cell_volume 3874.82(4)
_computing_cell_refinement 'CrysAlis RED, Oxford Diffraction Ltd.,'
_computing_data_collection 'CrysAlis CCD, Oxford Diffraction Ltd.,'
_computing_data_reduction 'CrysAlis RED, Oxford Diffraction Ltd.,'
_computing_molecular_graphics Ortep3
_computing_publication_material Shelx97
_computing_structure_refinement 'SHELXL-97 (Sheldrick, 1997)'
_computing_structure_solution 'SHELXS-97 (Sheldrick, 1997)'
_diffrn_ambient_temperature 150(2)
_diffrn_detector_area_resol_mean 15.9948
_diffrn_measured_fraction_theta_full 0.998
_diffrn_measured_fraction_theta_max 0.998
_diffrn_measurement_device_type 'OXFORD DIFFRACTION SUPER NOVA'
_diffrn_measurement_method \w/q-scan
_diffrn_radiation_monochromator graphite
_diffrn_radiation_source 'Micro-Focus (Mo) X-ray Source'
_diffrn_radiation_type MoK\a
_diffrn_radiation_wavelength 0.71073
_diffrn_reflns_av_R_equivalents 0.0311
_diffrn_reflns_av_sigmaI/netI 0.0241
_diffrn_reflns_limit_h_max 14
_diffrn_reflns_limit_h_min -14
_diffrn_reflns_limit_k_max 19
_diffrn_reflns_limit_k_min -18
_diffrn_reflns_limit_l_max 22
_diffrn_reflns_limit_l_min -21
_diffrn_reflns_number 34571
_diffrn_reflns_theta_full 25.00
_diffrn_reflns_theta_max 25.00
_diffrn_reflns_theta_min 2.97
_exptl_absorpt_coefficient_mu 2.751
_exptl_absorpt_correction_T_max 0.6373
_exptl_absorpt_correction_T_min 0.5130
_exptl_absorpt_correction_type multi-scan
_exptl_absorpt_process_details
;
CrysAlis RED, Oxford Diffraction Ltd.,
Version 1.171.31.7 (release 18-10-2006 CrysAlis171 .NET)
(compiled Oct 18 2006,16:28:17)
Empirical absorption correction using spherical harmonics,
 implemented in SCALE3 ABSPACK scaling algorithm.
;
_exptl_crystal_colour red
_exptl_crystal_density_diffrn 1.879
_exptl_crystal_density_method 'not measured'
_exptl_crystal_description block
_exptl_crystal_F_000 2160
_exptl_crystal_size_max 0.28
_exptl_crystal_size_mid 0.23
_exptl_crystal_size_min 0.18
_refine_diff_density_max 0.455
_refine_diff_density_min -0.466
_refine_diff_density_rms 0.064
_refine_ls_extinction_method none
_refine_ls_goodness_of_fit_ref 1.054
_refine_ls_hydrogen_treatment mixed
_refine_ls_matrix_type full
_refine_ls_number_parameters 496
_refine_ls_number_reflns 6805
_refine_ls_number_restraints 0
_refine_ls_restrained_S_all 1.054
_refine_ls_R_factor_all 0.0266
_refine_ls_R_factor_gt 0.0216
_refine_ls_shift/su_max 0.003
_refine_ls_shift/su_mean 0.000
_refine_ls_structure_factor_coef Fsqd
_refine_ls_weighting_details 'calc w=1/[\s^2^(Fo^2^)+(0.0228P)^2^+1.6849P] where P=(Fo^2^+2Fc^2^)/3'
_refine_ls_weighting_scheme calc
_refine_ls_wR_factor_gt 0.0491
_refine_ls_wR_factor_ref 0.0515
_reflns_number_gt 6039
_reflns_number_total 6805
_reflns_threshold_expression >2sigma(I)
_cod_data_source_file c3ra45580g.txt
_cod_data_source_block pm091
_cod_depositor_comments
;
The following automatic conversions were performed:

data item '_symmetry_cell_setting' value 'Monoclinic' was changed to
'monoclinic' in accordance with the
/home/saulius/struct/COD-crude-data/automatic-downloads/DataCite-retrospective/RSC/depositions/lib/dictionaries/cif_core.dic
dictionary named 'cif_core.dic' version 2.4.2 last updated on
2011-04-26.

Automatic conversion script
Id: cif_fix_values 6909 2019-04-08 15:41:33Z antanas 
;
_cod_original_sg_symbol_H-M 'P 21/n'
_cod_database_code 7239392

loop_
_symmetry_equiv_pos_as_xyz
'x, y, z'
'-x+1/2, y+1/2, -z+1/2'
'-x, -y, -z'
'x-1/2, -y-1/2, z-1/2'

loop_
_atom_site_label
_atom_site_type_symbol
_atom_site_fract_x
_atom_site_fract_y
_atom_site_fract_z
_atom_site_U_iso_or_equiv
_atom_site_adp_type
_atom_site_occupancy
_atom_site_symmetry_multiplicity
_atom_site_calc_flag
_atom_site_refinement_flags
Fe1 Fe 0.04502(3) 0.216519(19) 0.895214(17) 0.02150(9) Uani 1 1 d .
Fe2 Fe 0.19134(3) 0.117122(19) 0.954846(17) 0.01983(8) Uani 1 1 d .
Fe3 Fe 0.52143(3) 0.142497(19) 0.795235(17) 0.02043(8) Uani 1 1 d .
Fe4 Fe 0.22891(3) 0.47260(2) 0.994376(17) 0.02246(9) Uani 1 1 d .
Fe5 Fe 0.12435(3) 0.28952(2) 0.642104(18) 0.02510(9) Uani 1 1 d .
Te1 Te 0.152283(13) 0.155486(8) 0.791102(8) 0.01949(5) Uani 1 1 d .
O1 O -0.03453(16) 0.30303(10) 1.02201(9) 0.0354(5) Uani 1 1 d .
O2 O -0.13922(17) 0.11707(12) 0.93965(11) 0.0422(5) Uani 1 1 d .
O3 O -0.09116(18) 0.32214(12) 0.80925(10) 0.0421(5) Uani 1 1 d .
O4 O 0.05286(17) -0.01824(11) 0.90956(11) 0.0393(5) Uani 1 1 d .
O5 O 0.1100(2) 0.15033(11) 1.09712(10) 0.0492(6) Uani 1 1 d .
O6 O 0.34764(17) -0.00034(11) 1.01063(10) 0.0376(5) Uani 1 1 d .
C1 C 0.0279(2) 0.28079(14) 0.97745(13) 0.0260(6) Uani 1 1 d .
C2 C -0.0654(2) 0.15252(15) 0.91874(14) 0.0284(6) Uani 1 1 d .
C3 C -0.0369(2) 0.28011(15) 0.84207(14) 0.0285(6) Uani 1 1 d .
C4 C 0.1046(2) 0.03617(14) 0.92499(13) 0.0254(6) Uani 1 1 d .
C5 C 0.1391(2) 0.13657(14) 1.04139(14) 0.0312(6) Uani 1 1 d .
C6 C 0.2892(2) 0.04737(15) 0.98933(12) 0.0258(6) Uani 1 1 d .
C7 C 0.2870(2) 0.14208(13) 0.86096(11) 0.0185(5) Uani 1 1 d .
C8 C 0.2949(2) 0.20417(13) 0.91237(11) 0.0186(5) Uani 1 1 d .
H8 H 0.3625 0.2231 0.9300 0.022 Uiso 1 1 calc R
C9 C 0.1949(2) 0.23480(13) 0.93455(11) 0.0200(5) Uani 1 1 d .
C10 C 0.1377(2) 0.30384(13) 0.95280(12) 0.0213(5) Uani 1 1 d .
C11 C 0.3828(2) 0.09507(13) 0.83891(11) 0.0186(5) Uani 1 1 d .
C12 C 0.4765(2) 0.07792(14) 0.88092(12) 0.0229(5) Uani 1 1 d .
H12 H 0.4866 0.0942 0.9282 0.027 Uiso 1 1 calc R
C13 C 0.5516(2) 0.03257(14) 0.84034(13) 0.0278(6) Uani 1 1 d .
H13 H 0.6202 0.0130 0.8557 0.033 Uiso 1 1 calc R
C14 C 0.5062(2) 0.02155(14) 0.77266(13) 0.0271(6) Uani 1 1 d .
H14 H 0.5395 -0.0064 0.7347 0.032 Uiso 1 1 calc R
C15 C 0.4028(2) 0.05939(13) 0.77142(12) 0.0221(5) Uani 1 1 d .
H15 H 0.3548 0.0609 0.7325 0.026 Uiso 1 1 calc R
C16 C 0.5622(2) 0.25518(14) 0.82935(14) 0.0309(6) Uani 1 1 d .
H16 H 0.5479 0.2765 0.8747 0.037 Uiso 1 1 calc R
C17 C 0.4924(2) 0.26061(14) 0.77047(14) 0.0309(6) Uani 1 1 d .
H17 H 0.4230 0.2860 0.7694 0.037 Uiso 1 1 calc R
C18 C 0.5446(3) 0.22138(16) 0.71362(14) 0.0355(7) Uani 1 1 d .
H18 H 0.5165 0.2162 0.6675 0.043 Uiso 1 1 calc R
C19 C 0.6459(2) 0.19121(17) 0.73734(15) 0.0378(7) Uani 1 1 d .
H19 H 0.6973 0.1619 0.7101 0.045 Uiso 1 1 calc R
C20 C 0.6570(2) 0.21232(16) 0.80877(15) 0.0353(7) Uani 1 1 d .
H20 H 0.7174 0.1999 0.8379 0.042 Uiso 1 1 calc R
C21 C 0.1632(2) 0.38679(13) 0.93111(12) 0.0219(5) Uani 1 1 d .
C22 C 0.0898(2) 0.45375(14) 0.93845(12) 0.0245(6) Uani 1 1 d .
H22 H 0.0178 0.4514 0.9566 0.029 Uiso 1 1 calc R
C23 C 0.1438(2) 0.52411(14) 0.91387(12) 0.0273(6) Uani 1 1 d .
H23 H 0.1143 0.5772 0.9129 0.033 Uiso 1 1 calc R
C24 C 0.2494(2) 0.50163(14) 0.89097(13) 0.0284(6) Uani 1 1 d .
H24 H 0.3029 0.5371 0.8721 0.034 Uiso 1 1 calc R
C25 C 0.2617(2) 0.41683(14) 0.90105(12) 0.0255(6) Uani 1 1 d .
H25 H 0.3244 0.3857 0.8898 0.031 Uiso 1 1 calc R
C26 C 0.3630(3) 0.4619(2) 1.05657(15) 0.0455(8) Uani 1 1 d .
H26 H 0.4318 0.4413 1.0423 0.055 Uiso 1 1 calc R
C27 C 0.2764(3) 0.41644(19) 1.08439(14) 0.0405(7) Uani 1 1 d .
H27 H 0.2766 0.3598 1.0925 0.049 Uiso 1 1 calc R
C28 C 0.1891(3) 0.46974(19) 1.09814(13) 0.0410(7) Uani 1 1 d .
H28 H 0.1200 0.4555 1.1170 0.049 Uiso 1 1 calc R
C29 C 0.2232(3) 0.54816(19) 1.07876(15) 0.0481(9) Uani 1 1 d .
H29 H 0.1809 0.5961 1.0823 0.058 Uiso 1 1 calc R
C30 C 0.3301(3) 0.5431(2) 1.05347(16) 0.0509(9) Uani 1 1 d .
H30 H 0.3730 0.5870 1.0370 0.061 Uiso 1 1 calc R
C31 C 0.2076(2) 0.25148(13) 0.72764(12) 0.0206(5) Uani 1 1 d .
C32 C 0.2711(2) 0.24013(15) 0.66551(13) 0.0265(6) Uani 1 1 d .
H32 H 0.2982 0.1901 0.6483 0.032 Uiso 1 1 calc R
C33 C 0.2864(2) 0.31744(15) 0.63400(13) 0.0305(6) Uani 1 1 d .
H33 H 0.3257 0.3281 0.5921 0.037 Uiso 1 1 calc R
C34 C 0.2326(2) 0.37561(15) 0.67620(13) 0.0277(6) Uani 1 1 d .
H34 H 0.2298 0.4321 0.6672 0.033 Uiso 1 1 calc R
C35 C 0.1836(2) 0.33586(14) 0.73397(13) 0.0234(5) Uani 1 1 d .
H35 H 0.1423 0.3606 0.7703 0.028 Uiso 1 1 calc R
C36 C 0.0486(3) 0.21048(19) 0.5770(2) 0.0640(12) Uani 1 1 d .
H36 H 0.0752 0.1587 0.5640 0.077 Uiso 1 1 calc R
C37 C 0.0700(3) 0.2842(2) 0.54158(16) 0.0531(10) Uani 1 1 d .
H37 H 0.1133 0.2907 0.5006 0.064 Uiso 1 1 calc R
C38 C 0.0151(3) 0.34604(17) 0.57821(14) 0.0383(7) Uani 1 1 d .
H38 H 0.0151 0.4018 0.5662 0.046 Uiso 1 1 calc R
C39 C -0.0399(3) 0.31126(18) 0.63576(16) 0.0414(7) Uani 1 1 d .
H39 H -0.0833 0.3394 0.6691 0.050 Uiso 1 1 calc R
C40 C -0.0193(3) 0.2275(2) 0.6351(2) 0.0566(10) Uani 1 1 d .
H40 H -0.0463 0.1892 0.6679 0.068 Uiso 1 1 calc R
C111 C 0.1100(3) 0.05689(17) 1.25929(16) 0.0403(7) Uani 1 1 d .
H11A H 0.1028 0.1020 1.2256 0.048 Uiso 1 1 calc R
H11B H 0.1566 0.0754 1.2984 0.048 Uiso 1 1 calc R
Cl1 Cl -0.01874(7) 0.03148(4) 1.29190(5) 0.0517(2) Uani 1 1 d .
Cl2 Cl 0.17183(9) -0.02486(6) 1.21786(6) 0.0790(3) Uani 1 1 d .

loop_
_atom_site_aniso_label
_atom_site_aniso_U_11
_atom_site_aniso_U_22
_atom_site_aniso_U_33
_atom_site_aniso_U_23
_atom_site_aniso_U_13
_atom_site_aniso_U_12
Fe1 0.0198(2) 0.02189(18) 0.02273(19) 0.00016(13) 0.00399(15) 0.00075(14)
Fe2 0.0243(2) 0.01844(17) 0.01677(17) 0.00089(12) 0.00342(14) -0.00021(14)
Fe3 0.0212(2) 0.02171(18) 0.01839(18) 0.00191(13) 0.00241(14) 0.00121(14)
Fe4 0.0269(2) 0.02194(18) 0.01856(18) -0.00103(13) 0.00327(15) 0.00252(14)
Fe5 0.0329(2) 0.02247(18) 0.01999(19) -0.00051(14) -0.00657(16) 0.00355(15)
Te1 0.02083(10) 0.01967(9) 0.01799(9) -0.00080(6) -0.00066(6) -0.00022(6)
O1 0.0362(13) 0.0350(10) 0.0348(11) -0.0044(8) 0.0173(9) 0.0037(9)
O2 0.0301(13) 0.0469(12) 0.0496(13) 0.0074(9) 0.0094(10) -0.0116(10)
O3 0.0395(14) 0.0471(12) 0.0396(12) 0.0083(9) 0.0029(10) 0.0179(10)
O4 0.0375(13) 0.0267(10) 0.0538(13) -0.0018(9) -0.0038(10) -0.0086(9)
O5 0.0805(19) 0.0392(12) 0.0277(12) -0.0048(9) 0.0244(11) -0.0046(11)
O6 0.0354(13) 0.0400(11) 0.0375(11) 0.0153(9) -0.0044(9) 0.0046(9)
C1 0.0293(16) 0.0216(12) 0.0272(14) 0.0018(10) 0.0037(12) 0.0028(11)
C2 0.0277(17) 0.0292(14) 0.0282(14) 0.0014(10) -0.0004(12) 0.0046(12)
C3 0.0256(16) 0.0303(14) 0.0295(14) -0.0012(11) 0.0103(12) 0.0005(12)
C4 0.0256(16) 0.0247(13) 0.0259(14) 0.0046(10) 0.0042(11) 0.0018(11)
C5 0.0423(19) 0.0223(13) 0.0289(16) 0.0032(10) 0.0083(13) -0.0032(11)
C6 0.0313(17) 0.0289(14) 0.0172(12) 0.0020(10) 0.0038(11) -0.0066(12)
C7 0.0224(14) 0.0197(12) 0.0133(11) 0.0012(9) 0.0013(10) -0.0010(9)
C8 0.0211(14) 0.0169(11) 0.0178(12) 0.0027(9) 0.0025(10) -0.0020(9)
C9 0.0239(15) 0.0231(12) 0.0131(11) -0.0012(9) 0.0019(10) -0.0028(10)
C10 0.0252(15) 0.0204(12) 0.0183(12) -0.0014(9) 0.0017(10) 0.0000(10)
C11 0.0218(14) 0.0161(11) 0.0177(12) 0.0032(9) 0.0025(10) -0.0002(9)
C12 0.0265(15) 0.0247(12) 0.0174(12) 0.0031(9) 0.0022(10) 0.0040(10)
C13 0.0297(17) 0.0274(13) 0.0264(14) 0.0085(10) 0.0042(11) 0.0078(11)
C14 0.0364(17) 0.0196(12) 0.0250(14) 0.0012(10) 0.0107(11) 0.0058(11)
C15 0.0305(16) 0.0172(12) 0.0185(12) -0.0006(9) 0.0028(10) -0.0013(10)
C16 0.0353(18) 0.0245(13) 0.0329(15) -0.0019(11) 0.0006(12) -0.0073(11)
C17 0.0268(17) 0.0212(13) 0.0447(17) 0.0060(11) -0.0025(13) -0.0044(11)
C18 0.042(2) 0.0356(15) 0.0286(15) 0.0134(11) -0.0003(13) -0.0129(13)
C19 0.0328(18) 0.0409(16) 0.0396(17) 0.0037(13) 0.0153(13) -0.0062(13)
C20 0.0253(17) 0.0381(16) 0.0425(17) 0.0051(12) -0.0042(13) -0.0054(12)
C21 0.0300(16) 0.0205(12) 0.0152(12) -0.0015(9) 0.0029(10) 0.0038(10)
C22 0.0277(16) 0.0258(13) 0.0198(12) -0.0002(10) 0.0013(10) 0.0055(11)
C23 0.0387(18) 0.0222(13) 0.0211(13) 0.0020(10) 0.0005(11) 0.0056(11)
C24 0.0380(18) 0.0245(13) 0.0227(13) 0.0026(10) 0.0075(12) -0.0015(11)
C25 0.0328(17) 0.0258(13) 0.0178(13) -0.0013(9) 0.0089(11) 0.0025(11)
C26 0.0296(19) 0.072(2) 0.0346(17) -0.0050(15) -0.0048(14) 0.0070(16)
C27 0.048(2) 0.0487(17) 0.0244(15) 0.0062(12) -0.0055(13) 0.0084(15)
C28 0.039(2) 0.068(2) 0.0154(14) -0.0028(13) 0.0017(12) 0.0031(15)
C29 0.064(3) 0.0512(19) 0.0287(16) -0.0207(13) -0.0075(15) 0.0117(16)
C30 0.056(2) 0.055(2) 0.0417(19) -0.0100(15) -0.0092(16) -0.0184(17)
C31 0.0227(15) 0.0217(12) 0.0172(12) 0.0011(9) -0.0028(10) 0.0003(10)
C32 0.0276(16) 0.0276(13) 0.0243(13) -0.0010(10) -0.0005(11) 0.0067(11)
C33 0.0334(17) 0.0343(14) 0.0239(14) 0.0050(11) 0.0068(12) -0.0012(12)
C34 0.0314(17) 0.0227(13) 0.0291(14) 0.0033(10) 0.0001(12) -0.0038(11)
C35 0.0231(15) 0.0260(13) 0.0212(13) -0.0016(10) -0.0042(10) 0.0001(10)
C36 0.081(3) 0.0399(19) 0.072(3) -0.0242(17) -0.050(2) 0.0151(18)
C37 0.066(3) 0.067(2) 0.0264(16) -0.0101(14) -0.0205(16) 0.0223(18)
C38 0.044(2) 0.0408(16) 0.0300(16) 0.0062(12) -0.0151(14) 0.0110(13)
C39 0.0340(19) 0.0513(19) 0.0392(17) 0.0019(13) -0.0135(14) 0.0032(14)
C40 0.054(3) 0.047(2) 0.070(3) 0.0125(17) -0.040(2) -0.0187(16)
C111 0.0354(19) 0.0434(17) 0.0422(17) -0.0049(13) 0.0093(14) 0.0031(13)
Cl1 0.0354(5) 0.0415(4) 0.0781(6) -0.0066(4) 0.0137(4) -0.0055(3)
Cl2 0.0740(8) 0.0832(7) 0.0796(7) -0.0210(5) 0.0164(6) 0.0442(6)

loop_
_atom_type_symbol
_atom_type_description
_atom_type_scat_dispersion_real
_atom_type_scat_dispersion_imag
_atom_type_scat_source
C C 0.0033 0.0016 'International Tables Vol C Tables 4.2.6.8 and 6.1.1.4'
H H 0.0000 0.0000 'International Tables Vol C Tables 4.2.6.8 and 6.1.1.4'
O O 0.0106 0.0060 'International Tables Vol C Tables 4.2.6.8 and 6.1.1.4'
Cl Cl 0.1484 0.1585 'International Tables Vol C Tables 4.2.6.8 and 6.1.1.4'
Te Te -0.5308 1.6751 'International Tables Vol C Tables 4.2.6.8 and 6.1.1.4'
Fe Fe 0.3463 0.8444 'International Tables Vol C Tables 4.2.6.8 and 6.1.1.4'

loop_
_geom_angle_atom_site_label_1
_geom_angle_atom_site_label_2
_geom_angle_atom_site_label_3
_geom_angle
C3 Fe1 C2 93.65(12)
C3 Fe1 C1 94.50(11)
C2 Fe1 C1 92.42(12)
C3 Fe1 C9 130.12(11)
C2 Fe1 C9 133.91(10)
C1 Fe1 C9 73.01(11)
C3 Fe1 C10 101.31(11)
C2 Fe1 C10 132.67(11)
C1 Fe1 C10 42.24(10)
C9 Fe1 C10 38.76(9)
C3 Fe1 Te1 94.64(8)
C2 Fe1 Te1 110.38(8)
C1 Fe1 Te1 154.78(8)
C9 Fe1 Te1 83.15(7)
C10 Fe1 Te1 112.76(7)
C3 Fe1 Fe2 169.66(8)
C2 Fe1 Fe2 92.27(8)
C1 Fe1 Fe2 93.71(8)
C9 Fe1 Fe2 47.26(6)
C10 Fe1 Fe2 80.72(6)
Te1 Fe1 Fe2 75.337(12)
C6 Fe2 C5 90.89(12)
C6 Fe2 C4 92.02(11)
C5 Fe2 C4 102.32(12)
C6 Fe2 C9 133.51(11)
C5 Fe2 C9 90.65(10)
C4 Fe2 C9 132.74(10)
C6 Fe2 C8 100.29(10)
C5 Fe2 C8 116.68(10)
C4 Fe2 C8 138.61(10)
C9 Fe2 C8 39.96(9)
C6 Fe2 C7 93.63(10)
C5 Fe2 C7 155.62(10)
C4 Fe2 C7 101.45(10)
C9 Fe2 C7 69.04(9)
C8 Fe2 C7 38.94(8)
C6 Fe2 Fe1 176.30(8)
C5 Fe2 Fe1 92.42(9)
C4 Fe2 Fe1 85.65(8)
C9 Fe2 Fe1 48.14(7)
C8 Fe2 Fe1 79.69(7)
C7 Fe2 Fe1 84.02(6)
C12 Fe3 C16 106.91(10)
C12 Fe3 C17 130.03(11)
C16 Fe3 C17 40.69(10)
C12 Fe3 C20 114.57(11)
C16 Fe3 C20 40.66(11)
C17 Fe3 C20 68.37(11)
C12 Fe3 C13 40.72(10)
C16 Fe3 C13 129.32(11)
C17 Fe3 C13 168.45(11)
C20 Fe3 C13 107.48(11)
C12 Fe3 C19 147.44(11)
C16 Fe3 C19 68.21(12)
C17 Fe3 C19 68.25(12)
C20 Fe3 C19 40.44(11)
C13 Fe3 C19 116.15(12)
C12 Fe3 C11 41.13(9)
C16 Fe3 C11 115.15(10)
C17 Fe3 C11 108.35(10)
C20 Fe3 C11 147.27(10)
C13 Fe3 C11 68.90(10)
C19 Fe3 C11 170.94(11)
C12 Fe3 C18 169.73(11)
C16 Fe3 C18 68.10(11)
C17 Fe3 C18 40.48(11)
C20 Fe3 C18 68.00(11)
C13 Fe3 C18 149.32(11)
C19 Fe3 C18 40.43(12)
C11 Fe3 C18 131.71(11)
C12 Fe3 C15 68.56(10)
C16 Fe3 C15 149.07(11)
C17 Fe3 C15 117.68(10)
C20 Fe3 C15 169.92(11)
C13 Fe3 C15 68.15(10)
C19 Fe3 C15 132.24(11)
C11 Fe3 C15 40.99(9)
C18 Fe3 C15 110.76(10)
C12 Fe3 C14 68.37(10)
C16 Fe3 C14 168.58(11)
C17 Fe3 C14 150.11(11)
C20 Fe3 C14 130.65(11)
C13 Fe3 C14 40.51(10)
C19 Fe3 C14 109.77(11)
C11 Fe3 C14 68.69(10)
C18 Fe3 C14 118.21(11)
C15 Fe3 C14 40.30(10)
C21 Fe4 C28 117.78(12)
C21 Fe4 C29 152.16(13)
C28 Fe4 C29 40.52(13)
C21 Fe4 C27 107.30(11)
C28 Fe4 C27 40.53(12)
C29 Fe4 C27 67.89(13)
C21 Fe4 C26 127.44(12)
C28 Fe4 C26 67.96(13)
C29 Fe4 C26 67.65(13)
C27 Fe4 C26 40.30(13)
C21 Fe4 C22 41.24(9)
C28 Fe4 C22 107.78(12)
C29 Fe4 C22 118.65(12)
C27 Fe4 C22 127.79(12)
C26 Fe4 C22 165.75(12)
C21 Fe4 C25 40.98(10)
C28 Fe4 C25 151.83(11)
C29 Fe4 C25 166.03(13)
C27 Fe4 C25 118.15(11)
C26 Fe4 C25 108.08(12)
C22 Fe4 C25 68.83(10)
C21 Fe4 C30 165.64(13)
C28 Fe4 C30 67.80(13)
C29 Fe4 C30 40.09(14)
C27 Fe4 C30 67.63(13)
C26 Fe4 C30 40.16(13)
C22 Fe4 C30 152.41(12)
C25 Fe4 C30 128.23(13)
C21 Fe4 C24 68.84(10)
C28 Fe4 C24 166.11(11)
C29 Fe4 C24 128.42(12)
C27 Fe4 C24 152.20(12)
C26 Fe4 C24 118.95(12)
C22 Fe4 C24 68.44(11)
C25 Fe4 C24 40.75(9)
C30 Fe4 C24 108.95(12)
C21 Fe4 C23 68.91(9)
C28 Fe4 C23 128.10(12)
C29 Fe4 C23 108.72(11)
C27 Fe4 C23 165.90(13)
C26 Fe4 C23 152.57(12)
C22 Fe4 C23 40.62(10)
C25 Fe4 C23 68.52(10)
C30 Fe4 C23 119.29(12)
C24 Fe4 C23 40.53(10)
C31 Fe5 C32 41.23(10)
C31 Fe5 C36 121.70(12)
C32 Fe5 C36 106.52(13)
C31 Fe5 C37 155.88(11)
C32 Fe5 C37 118.97(12)
C36 Fe5 C37 40.84(14)
C31 Fe5 C38 162.93(11)
C32 Fe5 C38 154.31(12)
C36 Fe5 C38 68.07(12)
C37 Fe5 C38 40.44(12)
C31 Fe5 C40 109.53(12)
C32 Fe5 C40 125.40(12)
C36 Fe5 C40 40.55(16)
C37 Fe5 C40 68.34(16)
C38 Fe5 C40 67.79(13)
C31 Fe5 C33 68.81(10)
C32 Fe5 C33 40.90(10)
C36 Fe5 C33 123.09(15)
C37 Fe5 C33 105.09(14)
C38 Fe5 C33 119.46(12)
C40 Fe5 C33 161.10(14)
C31 Fe5 C35 41.11(9)
C32 Fe5 C35 69.18(10)
C36 Fe5 C35 158.22(14)
C37 Fe5 C35 160.24(12)
C38 Fe5 C35 125.10(11)
C40 Fe5 C35 123.51(14)
C33 Fe5 C35 68.46(10)
C31 Fe5 C39 126.85(11)
C32 Fe5 C39 163.09(11)
C36 Fe5 C39 67.94(14)
C37 Fe5 C39 68.06(14)
C38 Fe5 C39 40.27(12)
C40 Fe5 C39 40.19(13)
C33 Fe5 C39 155.59(11)
C35 Fe5 C39 109.66(11)
C31 Fe5 C34 68.41(9)
C32 Fe5 C34 68.50(10)
C36 Fe5 C34 159.67(16)
C37 Fe5 C34 122.88(13)
C38 Fe5 C34 107.37(11)
C40 Fe5 C34 157.98(14)
C33 Fe5 C34 40.40(10)
C35 Fe5 C34 40.38(10)
C39 Fe5 C34 122.27(12)
C31 Te1 C7 100.79(9)
C31 Te1 Fe1 108.05(6)
C7 Te1 Fe1 87.43(6)
O1 C1 C10 136.6(2)
O1 C1 Fe1 145.3(2)
C10 C1 Fe1 77.51(14)
O2 C2 Fe1 172.6(2)
O3 C3 Fe1 178.2(2)
O4 C4 Fe2 175.3(2)
O5 C5 Fe2 177.2(3)
O6 C6 Fe2 176.4(2)
C8 C7 C11 121.5(2)
C8 C7 Te1 114.13(16)
C11 C7 Te1 119.75(15)
C8 C7 Fe2 66.92(13)
C11 C7 Fe2 124.34(15)
Te1 C7 Fe2 96.63(10)
C9 C8 C7 114.2(2)
C9 C8 Fe2 66.21(13)
C7 C8 Fe2 74.14(13)
C9 C8 H8 122.9
C7 C8 H8 122.9
Fe2 C8 H8 128.5
C10 C9 C8 145.4(2)
C10 C9 Fe2 138.46(19)
C8 C9 Fe2 73.83(13)
C10 C9 Fe1 75.73(15)
C8 C9 Fe1 129.68(17)
Fe2 C9 Fe1 84.59(9)
C9 C10 C21 126.3(2)
C9 C10 C1 109.2(2)
C21 C10 C1 121.7(2)
C9 C10 Fe1 65.51(13)
C21 C10 Fe1 126.79(16)
C1 C10 Fe1 60.25(13)
C12 C11 C15 106.5(2)
C12 C11 C7 126.0(2)
C15 C11 C7 127.4(2)
C12 C11 Fe3 68.65(14)
C15 C11 Fe3 69.72(14)
C7 C11 Fe3 125.23(15)
C13 C12 C11 108.8(2)
C13 C12 Fe3 70.32(14)
C11 C12 Fe3 70.22(13)
C13 C12 H12 125.6
C11 C12 H12 125.6
Fe3 C12 H12 125.4
C12 C13 C14 107.9(2)
C12 C13 Fe3 68.97(13)
C14 C13 Fe3 70.09(13)
C12 C13 H13 126.0
C14 C13 H13 126.0
Fe3 C13 H13 126.5
C15 C14 C13 108.2(2)
C15 C14 Fe3 69.84(13)
C13 C14 Fe3 69.40(14)
C15 C14 H14 125.9
C13 C14 H14 125.9
Fe3 C14 H14 126.5
C14 C15 C11 108.5(2)
C14 C15 Fe3 69.85(15)
C11 C15 Fe3 69.29(13)
C14 C15 H15 125.7
C11 C15 H15 125.7
Fe3 C15 H15 126.7
C20 C16 C17 108.1(2)
C20 C16 Fe3 69.90(15)
C17 C16 Fe3 69.82(14)
C20 C16 H16 126.0
C17 C16 H16 126.0
Fe3 C16 H16 125.9
C18 C17 C16 107.7(3)
C18 C17 Fe3 70.10(14)
C16 C17 Fe3 69.49(14)
C18 C17 H17 126.1
C16 C17 H17 126.1
Fe3 C17 H17 125.9
C17 C18 C19 108.2(2)
C17 C18 Fe3 69.42(14)
C19 C18 Fe3 69.68(15)
C17 C18 H18 125.9
C19 C18 H18 125.9
Fe3 C18 H18 126.6
C20 C19 C18 108.0(3)
C20 C19 Fe3 69.60(16)
C18 C19 Fe3 69.89(16)
C20 C19 H19 126.0
C18 C19 H19 126.0
Fe3 C19 H19 126.1
C19 C20 C16 108.0(3)
C19 C20 Fe3 69.96(16)
C16 C20 Fe3 69.44(16)
C19 C20 H20 126.0
C16 C20 H20 126.0
Fe3 C20 H20 126.2
C25 C21 C22 107.6(2)
C25 C21 C10 128.3(2)
C22 C21 C10 124.1(2)
C25 C21 Fe4 69.96(14)
C22 C21 Fe4 69.71(13)
C10 C21 Fe4 124.80(16)
C23 C22 C21 108.0(2)
C23 C22 Fe4 69.89(15)
C21 C22 Fe4 69.05(14)
C23 C22 H22 126.0
C21 C22 H22 126.0
Fe4 C22 H22 126.6
C24 C23 C22 108.3(2)
C24 C23 Fe4 69.70(14)
C22 C23 Fe4 69.49(14)
C24 C23 H23 125.9
C22 C23 H23 125.9
Fe4 C23 H23 126.5
C23 C24 C25 108.3(2)
C23 C24 Fe4 69.77(14)
C25 C24 Fe4 69.59(13)
C23 C24 H24 125.8
C25 C24 H24 125.8
Fe4 C24 H24 126.4
C24 C25 C21 107.9(2)
C24 C25 Fe4 69.66(13)
C21 C25 Fe4 69.05(13)
C24 C25 H25 126.1
C21 C25 H25 126.1
Fe4 C25 H25 126.8
C30 C26 C27 108.1(3)
C30 C26 Fe4 70.11(18)
C27 C26 Fe4 69.82(17)
C30 C26 H26 125.9
C27 C26 H26 125.9
Fe4 C26 H26 125.7
C26 C27 C28 108.0(3)
C26 C27 Fe4 69.88(17)
C28 C27 Fe4 69.70(15)
C26 C27 H27 126.0
C28 C27 H27 126.0
Fe4 C27 H27 126.0
C29 C28 C27 107.5(3)
C29 C28 Fe4 69.77(16)
C27 C28 Fe4 69.77(16)
C29 C28 H28 126.3
C27 C28 H28 126.3
Fe4 C28 H28 125.8
C30 C29 C28 108.2(3)
C30 C29 Fe4 70.18(17)
C28 C29 Fe4 69.71(15)
C30 C29 H29 125.9
C28 C29 H29 125.9
Fe4 C29 H29 125.8
C29 C30 C26 108.2(3)
C29 C30 Fe4 69.73(17)
C26 C30 Fe4 69.73(17)
C29 C30 H30 125.9
C26 C30 H30 125.9
Fe4 C30 H30 126.2
C32 C31 C35 108.1(2)
C32 C31 Fe5 69.43(13)
C35 C31 Fe5 70.19(13)
C32 C31 Te1 123.47(17)
C35 C31 Te1 128.29(18)
Fe5 C31 Te1 122.21(12)
C33 C32 C31 107.6(2)
C33 C32 Fe5 70.23(15)
C31 C32 Fe5 69.34(14)
C33 C32 H32 126.2
C31 C32 H32 126.2
Fe5 C32 H32 125.8
C34 C33 C32 108.0(2)
C34 C33 Fe5 70.06(16)
C32 C33 Fe5 68.86(16)
C34 C33 H33 126.0
C32 C33 H33 126.0
Fe5 C33 H33 126.6
C35 C34 C33 108.9(2)
C35 C34 Fe5 69.56(14)
C33 C34 Fe5 69.54(15)
C35 C34 H34 125.6
C33 C34 H34 125.6
Fe5 C34 H34 126.9
C34 C35 C31 107.4(2)
C34 C35 Fe5 70.06(14)
C31 C35 Fe5 68.70(13)
C34 C35 H35 126.3
C31 C35 H35 126.3
Fe5 C35 H35 126.5
C40 C36 C37 108.1(3)
C40 C36 Fe5 70.28(18)
C37 C36 Fe5 69.73(17)
C40 C36 H36 126.0
C37 C36 H36 126.0
Fe5 C36 H36 125.6
C38 C37 C36 107.4(3)
C38 C37 Fe5 70.07(16)
C36 C37 Fe5 69.43(17)
C38 C37 H37 126.3
C36 C37 H37 126.3
Fe5 C37 H37 125.8
C37 C38 C39 108.5(3)
C37 C38 Fe5 69.49(16)
C39 C38 Fe5 70.29(16)
C37 C38 H38 125.7
C39 C38 H38 125.7
Fe5 C38 H38 126.1
C40 C39 C38 108.0(3)
C40 C39 Fe5 69.60(19)
C38 C39 Fe5 69.45(18)
C40 C39 H39 126.0
C38 C39 H39 126.0
Fe5 C39 H39 126.5
C39 C40 C36 108.0(3)
C39 C40 Fe5 70.21(18)
C36 C40 Fe5 69.2(2)
C39 C40 H40 126.0
C36 C40 H40 126.0
Fe5 C40 H40 126.2
Cl2 C111 Cl1 111.59(17)
Cl2 C111 H11A 109.3
Cl1 C111 H11A 109.3
Cl2 C111 H11B 109.3
Cl1 C111 H11B 109.3
H11A C111 H11B 108.0

loop_
_geom_bond_atom_site_label_1
_geom_bond_atom_site_label_2
_geom_bond_distance
Fe1 C3 1.776(3)
Fe1 C2 1.777(3)
Fe1 C1 1.906(2)
Fe1 C9 2.013(2)
Fe1 C10 2.143(2)
Fe1 Te1 2.5851(4)
Fe1 Fe2 2.6904(5)
Fe2 C6 1.792(3)
Fe2 C5 1.798(3)
Fe2 C4 1.804(3)
Fe2 C9 1.985(2)
Fe2 C8 2.083(2)
Fe2 C7 2.178(2)
Fe3 C12 2.028(2)
Fe3 C16 2.037(2)
Fe3 C17 2.041(2)
Fe3 C20 2.043(3)
Fe3 C13 2.046(2)
Fe3 C19 2.048(3)
Fe3 C11 2.049(2)
Fe3 C18 2.050(2)
Fe3 C15 2.055(2)
Fe3 C14 2.055(2)
Fe4 C21 2.032(2)
Fe4 C28 2.038(3)
Fe4 C29 2.039(3)
Fe4 C27 2.039(3)
Fe4 C26 2.040(3)
Fe4 C22 2.041(3)
Fe4 C25 2.044(2)
Fe4 C30 2.045(3)
Fe4 C24 2.045(2)
Fe4 C23 2.046(2)
Fe5 C31 2.029(2)
Fe5 C32 2.030(3)
Fe5 C36 2.031(3)
Fe5 C37 2.035(3)
Fe5 C38 2.042(3)
Fe5 C40 2.045(3)
Fe5 C33 2.048(3)
Fe5 C35 2.048(2)
Fe5 C39 2.053(3)
Fe5 C34 2.055(3)
Te1 C31 2.108(2)
Te1 C7 2.139(2)
O1 C1 1.201(3)
O2 C2 1.150(3)
O3 C3 1.150(3)
O4 C4 1.141(3)
O5 C5 1.144(3)
O6 C6 1.143(3)
C1 C10 1.476(4)
C7 C8 1.423(3)
C7 C11 1.471(3)
C8 C9 1.393(3)
C8 H8 0.9500
C9 C10 1.385(3)
C10 C21 1.467(3)
C11 C12 1.432(3)
C11 C15 1.437(3)
C12 C13 1.417(3)
C12 H12 0.9500
C13 C14 1.420(4)
C13 H13 0.9500
C14 C15 1.416(4)
C14 H14 0.9500
C15 H15 0.9500
C16 C20 1.417(4)
C16 C17 1.418(4)
C16 H16 0.9500
C17 C18 1.416(4)
C17 H17 0.9500
C18 C19 1.416(4)
C18 H18 0.9500
C19 C20 1.414(4)
C19 H19 0.9500
C20 H20 0.9500
C21 C25 1.427(4)
C21 C22 1.434(3)
C22 C23 1.418(3)
C22 H22 0.9500
C23 C24 1.417(4)
C23 H23 0.9500
C24 C25 1.424(3)
C24 H24 0.9500
C25 H25 0.9500
C26 C30 1.402(4)
C26 C27 1.405(4)
C26 H26 0.9500
C27 C28 1.412(4)
C27 H27 0.9500
C28 C29 1.412(4)
C28 H28 0.9500
C29 C30 1.400(5)
C29 H29 0.9500
C30 H30 0.9500
C31 C32 1.429(3)
C31 C35 1.431(3)
C32 C33 1.425(3)
C32 H32 0.9500
C33 C34 1.417(4)
C33 H33 0.9500
C34 C35 1.416(4)
C34 H34 0.9500
C35 H35 0.9500
C36 C40 1.413(6)
C36 C37 1.418(5)
C36 H36 0.9500
C37 C38 1.409(4)
C37 H37 0.9500
C38 C39 1.410(4)
C38 H38 0.9500
C39 C40 1.408(4)
C39 H39 0.9500
C40 H40 0.9500
C111 Cl2 1.739(3)
C111 Cl1 1.748(3)
C111 H11A 0.9900
C111 H11B 0.9900

loop_
_geom_torsion_atom_site_label_1
_geom_torsion_atom_site_label_2
_geom_torsion_atom_site_label_3
_geom_torsion_atom_site_label_4
_geom_torsion
C3 Fe1 Fe2 C6 -38.1(14)
C2 Fe1 Fe2 C6 86.7(13)
C1 Fe1 Fe2 C6 179(100)
C9 Fe1 Fe2 C6 -118.0(13)
C10 Fe1 Fe2 C6 -140.4(13)
Te1 Fe1 Fe2 C6 -23.7(13)
C3 Fe1 Fe2 C5 168.6(5)
C2 Fe1 Fe2 C5 -66.58(12)
C1 Fe1 Fe2 C5 25.99(12)
C9 Fe1 Fe2 C5 88.70(12)
C10 Fe1 Fe2 C5 66.33(11)
Te1 Fe1 Fe2 C5 -177.06(9)
C3 Fe1 Fe2 C4 -89.3(5)
C2 Fe1 Fe2 C4 35.59(12)
C1 Fe1 Fe2 C4 128.17(11)
C9 Fe1 Fe2 C4 -169.12(12)
C10 Fe1 Fe2 C4 168.50(10)
Te1 Fe1 Fe2 C4 -74.89(8)
C3 Fe1 Fe2 C9 79.8(5)
C2 Fe1 Fe2 C9 -155.29(12)
C1 Fe1 Fe2 C9 -62.71(12)
C10 Fe1 Fe2 C9 -22.38(11)
Te1 Fe1 Fe2 C9 94.24(9)
C3 Fe1 Fe2 C8 51.9(5)
C2 Fe1 Fe2 C8 176.73(10)
C1 Fe1 Fe2 C8 -90.69(10)
C9 Fe1 Fe2 C8 -27.99(11)
C10 Fe1 Fe2 C8 -50.36(9)
Te1 Fe1 Fe2 C8 66.25(6)
C3 Fe1 Fe2 C7 12.7(5)
C2 Fe1 Fe2 C7 137.61(10)
C1 Fe1 Fe2 C7 -129.82(10)
C9 Fe1 Fe2 C7 -67.11(11)
C10 Fe1 Fe2 C7 -89.48(9)
Te1 Fe1 Fe2 C7 27.13(6)
C3 Fe1 Te1 C31 49.39(11)
C2 Fe1 Te1 C31 145.03(11)
C1 Fe1 Te1 C31 -61.54(18)
C9 Fe1 Te1 C31 -80.50(9)
C10 Fe1 Te1 C31 -54.94(10)
Fe2 Fe1 Te1 C31 -128.04(7)
C3 Fe1 Te1 C7 149.90(10)
C2 Fe1 Te1 C7 -114.46(11)
C1 Fe1 Te1 C7 38.98(18)
C9 Fe1 Te1 C7 20.01(9)
C10 Fe1 Te1 C7 45.57(9)
Fe2 Fe1 Te1 C7 -27.53(6)
C3 Fe1 C1 O1 69.0(4)
C2 Fe1 C1 O1 -24.9(4)
C9 Fe1 C1 O1 -160.3(4)
C10 Fe1 C1 O1 170.9(4)
Te1 Fe1 C1 O1 179.9(2)
Fe2 Fe1 C1 O1 -117.3(3)
C3 Fe1 C1 C10 -101.89(15)
C2 Fe1 C1 C10 164.26(14)
C9 Fe1 C1 C10 28.79(13)
Te1 Fe1 C1 C10 9.1(2)
Fe2 Fe1 C1 C10 71.83(12)
C3 Fe1 C2 O2 -85.4(19)
C1 Fe1 C2 O2 9.2(19)
C9 Fe1 C2 O2 77.8(19)
C10 Fe1 C2 O2 23.6(19)
Te1 Fe1 C2 O2 178(100)
Fe2 Fe1 C2 O2 103.1(19)
C2 Fe1 C3 O3 73(8)
C1 Fe1 C3 O3 -19(8)
C9 Fe1 C3 O3 -91(8)
C10 Fe1 C3 O3 -62(8)
Te1 Fe1 C3 O3 -176(100)
Fe2 Fe1 C3 O3 -162(8)
C6 Fe2 C4 O4 25(3)
C5 Fe2 C4 O4 -66(3)
C9 Fe2 C4 O4 -169(3)
C8 Fe2 C4 O4 133(3)
C7 Fe2 C4 O4 119(3)
Fe1 Fe2 C4 O4 -158(3)
C6 Fe2 C5 O5 66(5)
C4 Fe2 C5 O5 158(5)
C9 Fe2 C5 O5 -68(5)
C8 Fe2 C5 O5 -36(5)
C7 Fe2 C5 O5 -35(5)
Fe1 Fe2 C5 O5 -116(5)
C5 Fe2 C6 O6 94(4)
C4 Fe2 C6 O6 -8(4)
C9 Fe2 C6 O6 -174(4)
C8 Fe2 C6 O6 -149(4)
C7 Fe2 C6 O6 -110(4)
Fe1 Fe2 C6 O6 -59(4)
C31 Te1 C7 C8 74.03(18)
Fe1 Te1 C7 C8 -33.86(16)
C31 Te1 C7 C11 -82.23(18)
Fe1 Te1 C7 C11 169.89(17)
C31 Te1 C7 Fe2 141.67(9)
Fe1 Te1 C7 Fe2 33.78(6)
C6 Fe2 C7 C8 -101.89(15)
C5 Fe2 C7 C8 -1.6(3)
C4 Fe2 C7 C8 165.30(15)
C9 Fe2 C7 C8 33.70(14)
Fe1 Fe2 C7 C8 80.99(13)
C6 Fe2 C7 C11 11.5(2)
C5 Fe2 C7 C11 111.7(3)
C4 Fe2 C7 C11 -81.3(2)
C9 Fe2 C7 C11 147.1(2)
C8 Fe2 C7 C11 113.4(2)
Fe1 Fe2 C7 C11 -165.65(19)
C6 Fe2 C7 Te1 144.67(10)
C5 Fe2 C7 Te1 -115.1(3)
C4 Fe2 C7 Te1 51.86(11)
C9 Fe2 C7 Te1 -79.74(10)
C8 Fe2 C7 Te1 -113.44(16)
Fe1 Fe2 C7 Te1 -32.45(6)
C11 C7 C8 C9 -171.3(2)
Te1 C7 C8 C9 32.9(2)
Fe2 C7 C8 C9 -54.03(17)
C11 C7 C8 Fe2 -117.3(2)
Te1 C7 C8 Fe2 86.95(13)
C6 Fe2 C8 C9 -150.80(14)
C5 Fe2 C8 C9 -54.54(17)
C4 Fe2 C8 C9 104.12(18)
C7 Fe2 C8 C9 126.2(2)
Fe1 Fe2 C8 C9 32.97(12)
C6 Fe2 C8 C7 82.99(15)
C5 Fe2 C8 C7 179.24(15)
C4 Fe2 C8 C7 -22.1(2)
C9 Fe2 C8 C7 -126.2(2)
Fe1 Fe2 C8 C7 -93.25(13)
C7 C8 C9 C10 -139.7(3)
Fe2 C8 C9 C10 162.0(4)
C7 C8 C9 Fe2 58.30(17)
C7 C8 C9 Fe1 -10.1(3)
Fe2 C8 C9 Fe1 -68.41(17)
C6 Fe2 C9 C10 -123.2(3)
C5 Fe2 C9 C10 -31.4(3)
C4 Fe2 C9 C10 76.1(3)
C8 Fe2 C9 C10 -164.7(3)
C7 Fe2 C9 C10 162.4(3)
Fe1 Fe2 C9 C10 61.3(3)
C6 Fe2 C9 C8 41.45(19)
C5 Fe2 C9 C8 133.29(16)
C4 Fe2 C9 C8 -119.19(17)
C7 Fe2 C9 C8 -32.89(13)
Fe1 Fe2 C9 C8 -134.04(16)
C6 Fe2 C9 Fe1 175.49(11)
C5 Fe2 C9 Fe1 -92.67(11)
C4 Fe2 C9 Fe1 14.85(17)
C8 Fe2 C9 Fe1 134.04(16)
C7 Fe2 C9 Fe1 101.15(9)
C3 Fe1 C9 C10 50.23(19)
C2 Fe1 C9 C10 -107.68(17)
C1 Fe1 C9 C10 -31.14(14)
Te1 Fe1 C9 C10 140.53(13)
Fe2 Fe1 C9 C10 -143.12(17)
C3 Fe1 C9 C8 -102.9(2)
C2 Fe1 C9 C8 99.2(2)
C1 Fe1 C9 C8 175.8(2)
C10 Fe1 C9 C8 -153.1(3)
Te1 Fe1 C9 C8 -12.6(2)
Fe2 Fe1 C9 C8 63.77(19)
C3 Fe1 C9 Fe2 -166.65(11)
C2 Fe1 C9 Fe2 35.44(16)
C1 Fe1 C9 Fe2 111.98(10)
C10 Fe1 C9 Fe2 143.12(17)
Te1 Fe1 C9 Fe2 -76.34(6)
C8 C9 C10 C21 23.4(5)
Fe2 C9 C10 C21 176.90(19)
Fe1 C9 C10 C21 -118.8(2)
C8 C9 C10 C1 -175.2(3)
Fe2 C9 C10 C1 -21.7(3)
Fe1 C9 C10 C1 42.57(17)
C8 C9 C10 Fe1 142.2(4)
Fe2 C9 C10 Fe1 -64.3(2)
O1 C1 C10 C9 142.4(3)
Fe1 C1 C10 C9 -45.16(17)
O1 C1 C10 C21 -55.2(4)
Fe1 C1 C10 C21 117.2(2)
O1 C1 C10 Fe1 -172.4(4)
C3 Fe1 C10 C9 -143.17(15)
C2 Fe1 C10 C9 111.01(17)
C1 Fe1 C10 C9 132.6(2)
Te1 Fe1 C10 C9 -43.19(14)
Fe2 Fe1 C10 C9 26.53(12)
C3 Fe1 C10 C21 -25.0(2)
C2 Fe1 C10 C21 -130.8(2)
C1 Fe1 C10 C21 -109.2(3)
C9 Fe1 C10 C21 118.2(3)
Te1 Fe1 C10 C21 75.0(2)
Fe2 Fe1 C10 C21 144.7(2)
C3 Fe1 C10 C1 84.19(15)
C2 Fe1 C10 C1 -21.6(2)
C9 Fe1 C10 C1 -132.6(2)
Te1 Fe1 C10 C1 -175.82(12)
Fe2 Fe1 C10 C1 -106.11(13)
C8 C7 C11 C12 28.5(3)
Te1 C7 C11 C12 -177.00(18)
Fe2 C7 C11 C12 -53.5(3)
C8 C7 C11 C15 -149.7(2)
Te1 C7 C11 C15 4.8(3)
Fe2 C7 C11 C15 128.3(2)
C8 C7 C11 Fe3 -59.3(3)
Te1 C7 C11 Fe3 95.2(2)
Fe2 C7 C11 Fe3 -141.35(13)
C16 Fe3 C11 C12 -87.19(15)
C17 Fe3 C11 C12 -130.57(14)
C20 Fe3 C11 C12 -52.2(2)
C13 Fe3 C11 C12 37.51(14)
C19 Fe3 C11 C12 163.0(6)
C18 Fe3 C11 C12 -169.51(15)
C15 Fe3 C11 C12 118.06(19)
C14 Fe3 C11 C12 81.10(15)
C12 Fe3 C11 C15 -118.06(19)
C16 Fe3 C11 C15 154.75(14)
C17 Fe3 C11 C15 111.37(15)
C20 Fe3 C11 C15 -170.29(18)
C13 Fe3 C11 C15 -80.56(14)
C19 Fe3 C11 C15 44.9(7)
C18 Fe3 C11 C15 72.43(18)
C14 Fe3 C11 C15 -36.96(14)
C12 Fe3 C11 C7 119.8(2)
C16 Fe3 C11 C7 32.6(2)
C17 Fe3 C11 C7 -10.8(2)
C20 Fe3 C11 C7 67.5(3)
C13 Fe3 C11 C7 157.3(2)
C19 Fe3 C11 C7 -77.3(7)
C18 Fe3 C11 C7 -49.7(2)
C15 Fe3 C11 C7 -122.2(2)
C14 Fe3 C11 C7 -159.1(2)
C15 C11 C12 C13 -0.3(3)
C7 C11 C12 C13 -178.8(2)
Fe3 C11 C12 C13 -59.99(17)
C15 C11 C12 Fe3 59.71(15)
C7 C11 C12 Fe3 -118.8(2)
C16 Fe3 C12 C13 -131.46(16)
C17 Fe3 C12 C13 -170.23(16)
C20 Fe3 C12 C13 -88.59(17)
C19 Fe3 C12 C13 -55.6(3)
C11 Fe3 C12 C13 119.4(2)
C18 Fe3 C12 C13 169.2(6)
C15 Fe3 C12 C13 80.99(16)
C14 Fe3 C12 C13 37.52(16)
C16 Fe3 C12 C11 109.09(15)
C17 Fe3 C12 C11 70.32(18)
C20 Fe3 C12 C11 151.97(14)
C13 Fe3 C12 C11 -119.4(2)
C19 Fe3 C12 C11 -175.08(18)
C18 Fe3 C12 C11 49.7(6)
C15 Fe3 C12 C11 -38.45(13)
C14 Fe3 C12 C11 -81.93(15)
C11 C12 C13 C14 0.5(3)
Fe3 C12 C13 C14 -59.47(17)
C11 C12 C13 Fe3 59.93(16)
C16 Fe3 C13 C12 67.9(2)
C17 Fe3 C13 C12 40.5(6)
C20 Fe3 C13 C12 107.59(17)
C19 Fe3 C13 C12 150.34(16)
C11 Fe3 C13 C12 -37.88(15)
C18 Fe3 C13 C12 -176.2(2)
C15 Fe3 C13 C12 -82.07(16)
C14 Fe3 C13 C12 -119.4(2)
C12 Fe3 C13 C14 119.4(2)
C16 Fe3 C13 C14 -172.70(16)
C17 Fe3 C13 C14 159.8(5)
C20 Fe3 C13 C14 -133.06(17)
C19 Fe3 C13 C14 -90.31(18)
C11 Fe3 C13 C14 81.48(16)
C18 Fe3 C13 C14 -56.9(3)
C15 Fe3 C13 C14 37.28(15)
C12 C13 C14 C15 -0.5(3)
Fe3 C13 C14 C15 -59.23(17)
C12 C13 C14 Fe3 58.77(17)
C12 Fe3 C14 C15 81.92(15)
C16 Fe3 C14 C15 149.4(5)
C17 Fe3 C14 C15 -52.4(3)
C20 Fe3 C14 C15 -173.66(15)
C13 Fe3 C14 C15 119.6(2)
C19 Fe3 C14 C15 -132.90(15)
C11 Fe3 C14 C15 37.57(13)
C18 Fe3 C14 C15 -89.38(17)
C12 Fe3 C14 C13 -37.71(16)
C16 Fe3 C14 C13 29.8(6)
C17 Fe3 C14 C13 -172.0(2)
C20 Fe3 C14 C13 66.7(2)
C19 Fe3 C14 C13 107.47(17)
C11 Fe3 C14 C13 -82.06(16)
C18 Fe3 C14 C13 150.99(17)
C15 Fe3 C14 C13 -119.6(2)
C13 C14 C15 C11 0.3(3)
Fe3 C14 C15 C11 -58.67(16)
C13 C14 C15 Fe3 58.96(17)
C12 C11 C15 C14 0.0(3)
C7 C11 C15 C14 178.5(2)
Fe3 C11 C15 C14 59.02(17)
C12 C11 C15 Fe3 -59.02(16)
C7 C11 C15 Fe3 119.5(2)
C12 Fe3 C15 C14 -81.43(15)
C16 Fe3 C15 C14 -168.70(19)
C17 Fe3 C15 C14 153.52(15)
C20 Fe3 C15 C14 28.6(6)
C13 Fe3 C15 C14 -37.47(14)
C19 Fe3 C15 C14 68.63(19)
C11 Fe3 C15 C14 -120.01(19)
C18 Fe3 C15 C14 109.56(16)
C12 Fe3 C15 C11 38.58(13)
C16 Fe3 C15 C11 -48.7(2)
C17 Fe3 C15 C11 -86.47(16)
C20 Fe3 C15 C11 148.6(6)
C13 Fe3 C15 C11 82.54(14)
C19 Fe3 C15 C11 -171.37(15)
C18 Fe3 C15 C11 -130.44(15)
C14 Fe3 C15 C11 120.01(19)
C12 Fe3 C16 C20 108.24(17)
C17 Fe3 C16 C20 -119.1(2)
C13 Fe3 C16 C20 69.0(2)
C19 Fe3 C16 C20 -37.57(17)
C11 Fe3 C16 C20 151.60(15)
C18 Fe3 C16 C20 -81.28(18)
C15 Fe3 C16 C20 -175.42(18)
C14 Fe3 C16 C20 44.4(6)
C12 Fe3 C16 C17 -132.66(17)
C20 Fe3 C16 C17 119.1(2)
C13 Fe3 C16 C17 -171.85(16)
C19 Fe3 C16 C17 81.53(18)
C11 Fe3 C16 C17 -89.29(17)
C18 Fe3 C16 C17 37.83(17)
C15 Fe3 C16 C17 -56.3(3)
C14 Fe3 C16 C17 163.5(5)
C20 C16 C17 C18 -0.3(3)
Fe3 C16 C17 C18 -59.92(17)
C20 C16 C17 Fe3 59.66(18)
C12 Fe3 C17 C18 -174.45(16)
C16 Fe3 C17 C18 118.8(2)
C20 Fe3 C17 C18 81.01(18)
C13 Fe3 C17 C18 152.0(5)
C19 Fe3 C17 C18 37.34(17)
C11 Fe3 C17 C18 -133.72(17)
C15 Fe3 C17 C18 -90.10(18)
C14 Fe3 C17 C18 -54.7(3)
C12 Fe3 C17 C16 66.8(2)
C20 Fe3 C17 C16 -37.76(17)
C13 Fe3 C17 C16 33.2(6)
C19 Fe3 C17 C16 -81.43(18)
C11 Fe3 C17 C16 107.51(17)
C18 Fe3 C17 C16 -118.8(2)
C15 Fe3 C17 C16 151.12(16)
C14 Fe3 C17 C16 -173.5(2)
C16 C17 C18 C19 0.5(3)
Fe3 C17 C18 C19 -59.07(18)
C16 C17 C18 Fe3 59.53(17)
C12 Fe3 C18 C17 24.5(7)
C16 Fe3 C18 C17 -38.02(17)
C20 Fe3 C18 C17 -82.02(18)
C13 Fe3 C18 C17 -169.4(2)
C19 Fe3 C18 C17 -119.7(2)
C11 Fe3 C18 C17 66.8(2)
C15 Fe3 C18 C17 108.73(17)
C14 Fe3 C18 C17 152.50(16)
C12 Fe3 C18 C19 144.2(6)
C16 Fe3 C18 C19 81.66(18)
C17 Fe3 C18 C19 119.7(2)
C20 Fe3 C18 C19 37.66(17)
C13 Fe3 C18 C19 -49.7(3)
C11 Fe3 C18 C19 -173.56(15)
C15 Fe3 C18 C19 -131.59(17)
C14 Fe3 C18 C19 -87.82(19)
C17 C18 C19 C20 -0.5(3)
Fe3 C18 C19 C20 -59.40(19)
C17 C18 C19 Fe3 58.90(18)
C12 Fe3 C19 C20 -49.7(3)
C16 Fe3 C19 C20 37.77(16)
C17 Fe3 C19 C20 81.75(18)
C13 Fe3 C19 C20 -86.56(18)
C11 Fe3 C19 C20 151.3(6)
C18 Fe3 C19 C20 119.1(2)
C15 Fe3 C19 C20 -170.00(15)
C14 Fe3 C19 C20 -130.21(17)
C12 Fe3 C19 C18 -168.83(18)
C16 Fe3 C19 C18 -81.36(18)
C17 Fe3 C19 C18 -37.39(16)
C20 Fe3 C19 C18 -119.1(2)
C13 Fe3 C19 C18 154.31(16)
C11 Fe3 C19 C18 32.1(7)
C15 Fe3 C19 C18 70.9(2)
C14 Fe3 C19 C18 110.66(17)
C18 C19 C20 C16 0.3(3)
Fe3 C19 C20 C16 -59.25(19)
C18 C19 C20 Fe3 59.58(19)
C17 C16 C20 C19 0.0(3)
Fe3 C16 C20 C19 59.57(19)
C17 C16 C20 Fe3 -59.62(17)
C12 Fe3 C20 C19 153.17(16)
C16 Fe3 C20 C19 -119.2(2)
C17 Fe3 C20 C19 -81.41(18)
C13 Fe3 C20 C19 110.04(17)
C11 Fe3 C20 C19 -171.96(18)
C18 Fe3 C20 C19 -37.66(17)
C15 Fe3 C20 C19 47.2(6)
C14 Fe3 C20 C19 71.3(2)
C12 Fe3 C20 C16 -87.63(17)
C17 Fe3 C20 C16 37.79(16)
C13 Fe3 C20 C16 -130.76(16)
C19 Fe3 C20 C16 119.2(2)
C11 Fe3 C20 C16 -52.8(3)
C18 Fe3 C20 C16 81.54(17)
C15 Fe3 C20 C16 166.4(5)
C14 Fe3 C20 C16 -169.49(15)
C9 C10 C21 C25 -15.3(4)
C1 C10 C21 C25 -174.5(2)
Fe1 C10 C21 C25 -100.0(3)
C9 C10 C21 C22 166.0(2)
C1 C10 C21 C22 6.8(4)
Fe1 C10 C21 C22 81.3(3)
C9 C10 C21 Fe4 -106.2(3)
C1 C10 C21 Fe4 94.5(3)
Fe1 C10 C21 Fe4 169.09(12)
C28 Fe4 C21 C25 -155.90(15)
C29 Fe4 C21 C25 171.5(2)
C27 Fe4 C21 C25 -113.27(16)
C26 Fe4 C21 C25 -73.41(19)
C22 Fe4 C21 C25 118.5(2)
C30 Fe4 C21 C25 -46.3(5)
C24 Fe4 C21 C25 37.53(15)
C23 Fe4 C21 C25 81.12(15)
C28 Fe4 C21 C22 85.57(17)
C29 Fe4 C21 C22 52.9(3)
C27 Fe4 C21 C22 128.20(16)
C26 Fe4 C21 C22 168.06(16)
C25 Fe4 C21 C22 -118.5(2)
C30 Fe4 C21 C22 -164.8(4)
C24 Fe4 C21 C22 -81.01(15)
C23 Fe4 C21 C22 -37.41(14)
C28 Fe4 C21 C10 -32.6(3)
C29 Fe4 C21 C10 -65.2(3)
C27 Fe4 C21 C10 10.0(3)
C26 Fe4 C21 C10 49.9(3)
C22 Fe4 C21 C10 -118.2(3)
C25 Fe4 C21 C10 123.3(3)
C30 Fe4 C21 C10 77.0(5)
C24 Fe4 C21 C10 160.8(2)
C23 Fe4 C21 C10 -155.6(2)
C25 C21 C22 C23 -0.7(3)
C10 C21 C22 C23 178.2(2)
Fe4 C21 C22 C23 59.27(17)
C25 C21 C22 Fe4 -59.98(16)
C10 C21 C22 Fe4 119.0(2)
C21 Fe4 C22 C23 -119.5(2)
C28 Fe4 C22 C23 128.42(16)
C29 Fe4 C22 C23 85.68(18)
C27 Fe4 C22 C23 168.84(16)
C26 Fe4 C22 C23 -161.3(4)
C25 Fe4 C22 C23 -81.29(15)
C30 Fe4 C22 C23 52.5(3)
C24 Fe4 C22 C23 -37.38(14)
C28 Fe4 C22 C21 -112.13(16)
C29 Fe4 C22 C21 -154.87(16)
C27 Fe4 C22 C21 -71.71(19)
C26 Fe4 C22 C21 -41.9(5)
C25 Fe4 C22 C21 38.16(14)
C30 Fe4 C22 C21 171.9(2)
C24 Fe4 C22 C21 82.07(15)
C23 Fe4 C22 C21 119.5(2)
C21 C22 C23 C24 0.4(3)
Fe4 C22 C23 C24 59.10(17)
C21 C22 C23 Fe4 -58.74(16)
C21 Fe4 C23 C24 -81.71(16)
C28 Fe4 C23 C24 168.88(16)
C29 Fe4 C23 C24 127.84(17)
C27 Fe4 C23 C24 -158.6(4)
C26 Fe4 C23 C24 50.5(3)
C22 Fe4 C23 C24 -119.7(2)
C25 Fe4 C23 C24 -37.57(15)
C30 Fe4 C23 C24 85.23(19)
C21 Fe4 C23 C22 37.97(14)
C28 Fe4 C23 C22 -71.45(19)
C29 Fe4 C23 C22 -112.49(17)
C27 Fe4 C23 C22 -38.9(5)
C26 Fe4 C23 C22 170.1(2)
C25 Fe4 C23 C22 82.10(15)
C30 Fe4 C23 C22 -155.10(17)
C24 Fe4 C23 C22 119.7(2)
C22 C23 C24 C25 0.1(3)
Fe4 C23 C24 C25 59.11(17)
C22 C23 C24 Fe4 -58.98(17)
C21 Fe4 C24 C23 81.89(16)
C28 Fe4 C24 C23 -39.2(6)
C29 Fe4 C24 C23 -72.7(2)
C27 Fe4 C24 C23 169.0(2)
C26 Fe4 C24 C23 -156.04(16)
C22 Fe4 C24 C23 37.46(14)
C25 Fe4 C24 C23 119.6(2)
C30 Fe4 C24 C23 -113.23(18)
C21 Fe4 C24 C25 -37.73(16)
C28 Fe4 C24 C25 -158.9(5)
C29 Fe4 C24 C25 167.68(18)
C27 Fe4 C24 C25 49.4(3)
C26 Fe4 C24 C25 84.34(19)
C22 Fe4 C24 C25 -82.17(17)
C30 Fe4 C24 C25 127.15(18)
C23 Fe4 C24 C25 -119.6(2)
C23 C24 C25 C21 -0.6(3)
Fe4 C24 C25 C21 58.65(16)
C23 C24 C25 Fe4 -59.22(17)
C22 C21 C25 C24 0.8(3)
C10 C21 C25 C24 -178.1(2)
Fe4 C21 C25 C24 -59.03(17)
C22 C21 C25 Fe4 59.82(16)
C10 C21 C25 Fe4 -119.1(2)
C21 Fe4 C25 C24 119.5(2)
C28 Fe4 C25 C24 169.4(2)
C29 Fe4 C25 C24 -43.8(6)
C27 Fe4 C25 C24 -156.33(18)
C26 Fe4 C25 C24 -113.65(18)
C22 Fe4 C25 C24 81.12(17)
C30 Fe4 C25 C24 -73.7(2)
C23 Fe4 C25 C24 37.38(16)
C28 Fe4 C25 C21 49.9(3)
C29 Fe4 C25 C21 -163.3(5)
C27 Fe4 C25 C21 84.16(18)
C26 Fe4 C25 C21 126.83(16)
C22 Fe4 C25 C21 -38.39(14)
C30 Fe4 C25 C21 166.81(16)
C24 Fe4 C25 C21 -119.5(2)
C23 Fe4 C25 C21 -82.14(16)
C21 Fe4 C26 C30 169.89(19)
C28 Fe4 C26 C30 -81.2(2)
C29 Fe4 C26 C30 -37.3(2)
C27 Fe4 C26 C30 -119.0(3)
C22 Fe4 C26 C30 -156.5(4)
C25 Fe4 C26 C30 128.5(2)
C24 Fe4 C26 C30 85.4(2)
C23 Fe4 C26 C30 50.5(3)
C21 Fe4 C26 C27 -71.1(2)
C28 Fe4 C26 C27 37.77(18)
C29 Fe4 C26 C27 81.7(2)
C22 Fe4 C26 C27 -37.4(6)
C25 Fe4 C26 C27 -112.49(18)
C30 Fe4 C26 C27 119.0(3)
C24 Fe4 C26 C27 -155.59(17)
C23 Fe4 C26 C27 169.5(2)
C30 C26 C27 C28 0.4(3)
Fe4 C26 C27 C28 -59.50(19)
C30 C26 C27 Fe4 59.9(2)
C21 Fe4 C27 C26 128.12(18)
C28 Fe4 C27 C26 -119.1(3)
C29 Fe4 C27 C26 -81.1(2)
C22 Fe4 C27 C26 169.08(17)
C25 Fe4 C27 C26 85.0(2)
C30 Fe4 C27 C26 -37.58(19)
C24 Fe4 C27 C26 50.8(3)
C23 Fe4 C27 C26 -159.8(4)
C21 Fe4 C27 C28 -112.77(19)
C29 Fe4 C27 C28 38.1(2)
C26 Fe4 C27 C28 119.1(3)
C22 Fe4 C27 C28 -71.8(2)
C25 Fe4 C27 C28 -155.87(18)
C30 Fe4 C27 C28 81.5(2)
C24 Fe4 C27 C28 169.9(2)
C23 Fe4 C27 C28 -40.7(5)
C26 C27 C28 C29 -0.2(3)
Fe4 C27 C28 C29 -59.84(19)
C26 C27 C28 Fe4 59.6(2)
C21 Fe4 C28 C29 -157.20(19)
C27 Fe4 C28 C29 118.5(3)
C26 Fe4 C28 C29 80.9(2)
C22 Fe4 C28 C29 -113.6(2)
C25 Fe4 C28 C29 168.2(2)
C30 Fe4 C28 C29 37.4(2)
C24 Fe4 C28 C29 -41.7(6)
C23 Fe4 C28 C29 -73.2(2)
C21 Fe4 C28 C27 84.3(2)
C29 Fe4 C28 C27 -118.5(3)
C26 Fe4 C28 C27 -37.56(19)
C22 Fe4 C28 C27 127.96(18)
C25 Fe4 C28 C27 49.8(3)
C30 Fe4 C28 C27 -81.1(2)
C24 Fe4 C28 C27 -160.2(5)
C23 Fe4 C28 C27 168.36(18)
C27 C28 C29 C30 0.0(3)
Fe4 C28 C29 C30 -59.9(2)
C27 C28 C29 Fe4 59.84(19)
C21 Fe4 C29 C30 166.4(2)
C28 Fe4 C29 C30 119.1(3)
C27 Fe4 C29 C30 81.1(2)
C26 Fe4 C29 C30 37.4(2)
C22 Fe4 C29 C30 -156.81(18)
C25 Fe4 C29 C30 -37.4(6)
C24 Fe4 C29 C30 -72.6(2)
C23 Fe4 C29 C30 -113.5(2)
C21 Fe4 C29 C28 47.2(3)
C27 Fe4 C29 C28 -38.06(19)
C26 Fe4 C29 C28 -81.8(2)
C22 Fe4 C29 C28 84.1(2)
C25 Fe4 C29 C28 -156.5(4)
C30 Fe4 C29 C28 -119.1(3)
C24 Fe4 C29 C28 168.25(18)
C23 Fe4 C29 C28 127.32(19)
C28 C29 C30 C26 0.3(3)
Fe4 C29 C30 C26 -59.3(2)
C28 C29 C30 Fe4 59.58(19)
C27 C26 C30 C29 -0.4(3)
Fe4 C26 C30 C29 59.3(2)
C27 C26 C30 Fe4 -59.7(2)
C21 Fe4 C30 C29 -153.6(4)
C28 Fe4 C30 C29 -37.80(19)
C27 Fe4 C30 C29 -81.8(2)
C26 Fe4 C30 C29 -119.5(3)
C22 Fe4 C30 C29 48.3(3)
C25 Fe4 C30 C29 169.25(17)
C24 Fe4 C30 C29 127.77(19)
C23 Fe4 C30 C29 84.6(2)
C21 Fe4 C30 C26 -34.2(6)
C28 Fe4 C30 C26 81.7(2)
C29 Fe4 C30 C26 119.5(3)
C27 Fe4 C30 C26 37.71(19)
C22 Fe4 C30 C26 167.7(2)
C25 Fe4 C30 C26 -71.3(2)
C24 Fe4 C30 C26 -112.8(2)
C23 Fe4 C30 C26 -155.96(18)
C36 Fe5 C31 C32 78.6(2)
C37 Fe5 C31 C32 41.4(4)
C38 Fe5 C31 C32 -160.4(4)
C40 Fe5 C31 C32 121.86(18)
C33 Fe5 C31 C32 -38.05(15)
C35 Fe5 C31 C32 -119.2(2)
C39 Fe5 C31 C32 163.52(16)
C34 Fe5 C31 C32 -81.58(16)
C32 Fe5 C31 C35 119.2(2)
C36 Fe5 C31 C35 -162.2(2)
C37 Fe5 C31 C35 160.6(3)
C38 Fe5 C31 C35 -41.2(4)
C40 Fe5 C31 C35 -118.98(19)
C33 Fe5 C31 C35 81.11(16)
C39 Fe5 C31 C35 -77.32(19)
C34 Fe5 C31 C35 37.58(15)
C32 Fe5 C31 Te1 -117.37(19)
C36 Fe5 C31 Te1 -38.8(2)
C37 Fe5 C31 Te1 -76.0(4)
C38 Fe5 C31 Te1 82.3(4)
C40 Fe5 C31 Te1 4.48(19)
C33 Fe5 C31 Te1 -155.43(16)
C35 Fe5 C31 Te1 123.5(2)
C39 Fe5 C31 Te1 46.15(19)
C34 Fe5 C31 Te1 161.04(17)
C7 Te1 C31 C32 88.5(2)
Fe1 Te1 C31 C32 179.32(19)
C7 Te1 C31 C35 -96.9(2)
Fe1 Te1 C31 C35 -6.1(2)
C7 Te1 C31 Fe5 173.86(12)
Fe1 Te1 C31 Fe5 -95.34(12)
C35 C31 C32 C33 0.3(3)
Fe5 C31 C32 C33 60.07(18)
Te1 C31 C32 C33 175.82(18)
C35 C31 C32 Fe5 -59.79(17)
Te1 C31 C32 Fe5 115.75(17)
C31 Fe5 C32 C33 -118.6(2)
C36 Fe5 C32 C33 121.82(19)
C37 Fe5 C32 C33 79.36(19)
C38 Fe5 C32 C33 48.2(3)
C40 Fe5 C32 C33 162.24(18)
C35 Fe5 C32 C33 -80.74(16)
C39 Fe5 C32 C33 -170.0(4)
C34 Fe5 C32 C33 -37.30(15)
C36 Fe5 C32 C31 -119.54(18)
C37 Fe5 C32 C31 -162.00(17)
C38 Fe5 C32 C31 166.8(2)
C40 Fe5 C32 C31 -79.1(2)
C33 Fe5 C32 C31 118.6(2)
C35 Fe5 C32 C31 37.90(14)
C39 Fe5 C32 C31 -51.3(4)
C34 Fe5 C32 C31 81.34(15)
C31 C32 C33 C34 -0.2(3)
Fe5 C32 C33 C34 59.33(19)
C31 C32 C33 Fe5 -59.50(18)
C31 Fe5 C33 C34 -81.18(15)
C32 Fe5 C33 C34 -119.5(2)
C36 Fe5 C33 C34 163.99(17)
C37 Fe5 C33 C34 123.41(16)
C38 Fe5 C33 C34 82.26(17)
C40 Fe5 C33 C34 -169.7(3)
C35 Fe5 C33 C34 -36.89(14)
C39 Fe5 C33 C34 53.4(3)
C31 Fe5 C33 C32 38.35(14)
C36 Fe5 C33 C32 -76.48(19)
C37 Fe5 C33 C32 -117.06(16)
C38 Fe5 C33 C32 -158.21(15)
C40 Fe5 C33 C32 -50.2(4)
C35 Fe5 C33 C32 82.65(15)
C39 Fe5 C33 C32 172.9(2)
C34 Fe5 C33 C32 119.5(2)
C32 C33 C34 C35 0.0(3)
Fe5 C33 C34 C35 58.58(18)
C32 C33 C34 Fe5 -58.58(19)
C31 Fe5 C34 C35 -38.24(15)
C32 Fe5 C34 C35 -82.72(16)
C36 Fe5 C34 C35 -162.2(3)
C37 Fe5 C34 C35 165.85(17)
C38 Fe5 C34 C35 124.20(16)
C40 Fe5 C34 C35 50.6(4)
C33 Fe5 C34 C35 -120.5(2)
C39 Fe5 C34 C35 82.62(18)
C31 Fe5 C34 C33 82.25(16)
C32 Fe5 C34 C33 37.76(15)
C36 Fe5 C34 C33 -41.7(4)
C37 Fe5 C34 C33 -73.67(19)
C38 Fe5 C34 C33 -115.31(16)
C40 Fe5 C34 C33 171.1(3)
C35 Fe5 C34 C33 120.5(2)
C39 Fe5 C34 C33 -156.90(16)
C33 C34 C35 C31 0.2(3)
Fe5 C34 C35 C31 58.74(17)
C33 C34 C35 Fe5 -58.56(19)
C32 C31 C35 C34 -0.3(3)
Fe5 C31 C35 C34 -59.59(17)
Te1 C31 C35 C34 -175.53(18)
C32 C31 C35 Fe5 59.31(17)
Te1 C31 C35 Fe5 -115.94(19)
C31 Fe5 C35 C34 118.9(2)
C32 Fe5 C35 C34 80.91(17)
C36 Fe5 C35 C34 163.3(4)
C37 Fe5 C35 C34 -37.4(4)
C38 Fe5 C35 C34 -74.7(2)
C40 Fe5 C35 C34 -159.65(17)
C33 Fe5 C35 C34 36.90(15)
C39 Fe5 C35 C34 -117.07(17)
C32 Fe5 C35 C31 -38.01(15)
C36 Fe5 C35 C31 44.4(4)
C37 Fe5 C35 C31 -156.3(4)
C38 Fe5 C35 C31 166.33(16)
C40 Fe5 C35 C31 81.42(19)
C33 Fe5 C35 C31 -82.02(16)
C39 Fe5 C35 C31 124.00(16)
C34 Fe5 C35 C31 -118.9(2)
C31 Fe5 C36 C40 83.3(2)
C32 Fe5 C36 C40 125.63(19)
C37 Fe5 C36 C40 -118.9(3)
C38 Fe5 C36 C40 -81.0(2)
C33 Fe5 C36 C40 167.25(17)
C35 Fe5 C36 C40 50.5(4)
C39 Fe5 C36 C40 -37.43(18)
C34 Fe5 C36 C40 -161.8(3)
C31 Fe5 C36 C37 -157.80(19)
C32 Fe5 C36 C37 -115.4(2)
C38 Fe5 C36 C37 37.9(2)
C40 Fe5 C36 C37 118.9(3)
C33 Fe5 C36 C37 -73.8(2)
C35 Fe5 C36 C37 169.5(3)
C39 Fe5 C36 C37 81.5(2)
C34 Fe5 C36 C37 -42.8(5)
C40 C36 C37 C38 0.0(4)
Fe5 C36 C37 C38 -60.0(2)
C40 C36 C37 Fe5 60.1(2)
C31 Fe5 C37 C38 170.3(3)
C32 Fe5 C37 C38 -159.77(18)
C36 Fe5 C37 C38 118.5(3)
C40 Fe5 C37 C38 80.7(2)
C33 Fe5 C37 C38 -118.0(2)
C35 Fe5 C37 C38 -49.9(5)
C39 Fe5 C37 C38 37.3(2)
C34 Fe5 C37 C38 -77.9(2)
C31 Fe5 C37 C36 51.9(4)
C32 Fe5 C37 C36 81.8(3)
C38 Fe5 C37 C36 -118.5(3)
C40 Fe5 C37 C36 -37.7(2)
C33 Fe5 C37 C36 123.6(2)
C35 Fe5 C37 C36 -168.4(4)
C39 Fe5 C37 C36 -81.2(2)
C34 Fe5 C37 C36 163.7(2)
C36 C37 C38 C39 0.0(4)
Fe5 C37 C38 C39 -59.7(2)
C36 C37 C38 Fe5 59.6(2)
C31 Fe5 C38 C37 -166.5(4)
C32 Fe5 C38 C37 44.3(4)
C36 Fe5 C38 C37 -38.3(2)
C40 Fe5 C38 C37 -82.2(2)
C33 Fe5 C38 C37 78.4(2)
C35 Fe5 C38 C37 161.6(2)
C39 Fe5 C38 C37 -119.6(3)
C34 Fe5 C38 C37 120.6(2)
C31 Fe5 C38 C39 -46.9(4)
C32 Fe5 C38 C39 163.9(2)
C36 Fe5 C38 C39 81.3(2)
C37 Fe5 C38 C39 119.6(3)
C40 Fe5 C38 C39 37.4(2)
C33 Fe5 C38 C39 -162.04(17)
C35 Fe5 C38 C39 -78.8(2)
C34 Fe5 C38 C39 -119.75(18)
C37 C38 C39 C40 0.0(3)
Fe5 C38 C39 C40 -59.1(2)
C37 C38 C39 Fe5 59.2(2)
C31 Fe5 C39 C40 -76.1(2)
C32 Fe5 C39 C40 -36.1(5)
C36 Fe5 C39 C40 37.8(2)
C37 Fe5 C39 C40 82.0(2)
C38 Fe5 C39 C40 119.4(3)
C33 Fe5 C39 C40 159.9(3)
C35 Fe5 C39 C40 -119.1(2)
C34 Fe5 C39 C40 -162.07(19)
C31 Fe5 C39 C38 164.47(15)
C32 Fe5 C39 C38 -155.5(3)
C36 Fe5 C39 C38 -81.7(2)
C37 Fe5 C39 C38 -37.45(18)
C40 Fe5 C39 C38 -119.4(3)
C33 Fe5 C39 C38 40.5(4)
C35 Fe5 C39 C38 121.54(17)
C34 Fe5 C39 C38 78.5(2)
C38 C39 C40 C36 0.0(3)
Fe5 C39 C40 C36 -59.1(2)
C38 C39 C40 Fe5 59.0(2)
C37 C36 C40 C39 0.0(4)
Fe5 C36 C40 C39 59.7(2)
C37 C36 C40 Fe5 -59.7(2)
C31 Fe5 C40 C39 124.49(18)
C32 Fe5 C40 C39 167.86(16)
C36 Fe5 C40 C39 -119.2(3)
C37 Fe5 C40 C39 -81.2(2)
C38 Fe5 C40 C39 -37.46(18)
C33 Fe5 C40 C39 -154.0(3)
C35 Fe5 C40 C39 80.9(2)
C34 Fe5 C40 C39 43.9(4)
C31 Fe5 C40 C36 -116.29(19)
C32 Fe5 C40 C36 -72.9(2)
C37 Fe5 C40 C36 38.01(19)
C38 Fe5 C40 C36 81.8(2)
C33 Fe5 C40 C36 -34.8(5)
C35 Fe5 C40 C36 -159.91(17)
C39 Fe5 C40 C36 119.2(3)
C34 Fe5 C40 C36 163.2(3)
